data_4341073
loop_
_publ_author_name
'Malbrecht, Brian J.'
'Dube, Jonathan W.'
'Willans, Mathew J.'
'Ragogna, Paul J.'

_publ_section_title
;
 Addressing the chemical sorcery of &quot;GaI&quot;: benefits of
 solid-state analysis aiding in the synthesis of P\\rightarrow Ga
 coordination compounds.
;
_journal_issue 18
_journal_name_full 'Inorganic chemistry'
_journal_page_first 9644
_journal_page_last 9656
_journal_paper_doi 10.1021/ic501139w
_journal_volume 53
_journal_year 2014
_chemical_formula_moiety 'C26 H42 B Ga2 I4 P2, C16 H32 Li O4'
_chemical_formula_sum 'C42 H74 B Ga2 I4 Li O4 P2'
_chemical_formula_weight 1369.74
_chemical_name_systematic
; 
 ? 
;
_space_group_IT_number 2
_symmetry_cell_setting triclinic
_symmetry_space_group_name_Hall '-P 1'
_symmetry_space_group_name_H-M 'P -1'
_atom_sites_solution_hydrogens geom
_atom_sites_solution_primary direct
_atom_sites_solution_secondary difmap
_audit_creation_method SHELXL-97
_cell_angle_alpha 105.18(3)
_cell_angle_beta 93.18(3)
_cell_angle_gamma 104.20(3)
_cell_formula_units_Z 2
_cell_length_a 11.109(2)
_cell_length_b 15.256(3)
_cell_length_c 17.476(4)
_cell_measurement_reflns_used 11579
_cell_measurement_temperature 150(2)
_cell_measurement_theta_max 27.88
_cell_measurement_theta_min 2.04
_cell_volume 2748.4(12)
_computing_cell_refinement SAINT
_computing_data_collection 'APEX II'
_computing_data_reduction SAINT
_computing_molecular_graphics XP
_computing_publication_material cif_to_tables
_computing_structure_refinement 'SHELXL-97 (Sheldrick, 1997)'
_computing_structure_solution 'SHELXS-97 (Sheldrick, 1990)'
_diffrn_ambient_temperature 150(2)
_diffrn_measured_fraction_theta_full 0.976
_diffrn_measured_fraction_theta_max 0.976
_diffrn_measurement_device_type 'Bruker APEX II CCD'
_diffrn_measurement_method '\f and \w scans'
_diffrn_radiation_monochromator graphite
_diffrn_radiation_source 'fine-focus sealed tube'
_diffrn_radiation_type MoK\a
_diffrn_radiation_wavelength 0.71073
_diffrn_reflns_av_R_equivalents 0.0445
_diffrn_reflns_av_sigmaI/netI 0.0995
_diffrn_reflns_limit_h_max 14
_diffrn_reflns_limit_h_min -14
_diffrn_reflns_limit_k_max 20
_diffrn_reflns_limit_k_min -18
_diffrn_reflns_limit_l_max 22
_diffrn_reflns_limit_l_min -22
_diffrn_reflns_number 23164
_diffrn_reflns_theta_full 27.92
_diffrn_reflns_theta_max 27.92
_diffrn_reflns_theta_min 2.47
_diffrn_standards_number 0
_exptl_absorpt_coefficient_mu 3.319
_exptl_absorpt_correction_T_max 0.7433
_exptl_absorpt_correction_T_min 0.4359
_exptl_absorpt_correction_type multi-scan
_exptl_absorpt_process_details SADABS
_exptl_crystal_colour colourless
_exptl_crystal_density_diffrn 1.655
_exptl_crystal_density_method 'not measured'
_exptl_crystal_description needle
_exptl_crystal_F_000 1340
_exptl_crystal_size_max 0.30
_exptl_crystal_size_mid 0.12
_exptl_crystal_size_min 0.10
_refine_diff_density_max 1.620
_refine_diff_density_min -1.760
_refine_diff_density_rms 0.134
_refine_ls_extinction_method none
_refine_ls_goodness_of_fit_ref 1.044
_refine_ls_hydrogen_treatment constr
_refine_ls_matrix_type full
_refine_ls_number_parameters 635
_refine_ls_number_reflns 12856
_refine_ls_number_restraints 449
_refine_ls_restrained_S_all 1.038
_refine_ls_R_factor_all 0.1107
_refine_ls_R_factor_gt 0.0491
_refine_ls_shift/su_max 0.001
_refine_ls_shift/su_mean 0.000
_refine_ls_structure_factor_coef Fsqd
_refine_ls_weighting_details 'calc w=1/[\s^2^(Fo^2^)+(0.0467P)^2^+0.0000P] where P=(Fo^2^+2Fc^2^)/3'
_refine_ls_weighting_scheme calc
_refine_ls_wR_factor_gt 0.1091
_refine_ls_wR_factor_ref 0.1313
_reflns_number_gt 7108
_reflns_number_total 12856
_reflns_threshold_expression >2sigma(I)
_cod_data_source_file ic501139w_si_001.cif
_cod_data_source_block 4
_cod_depositor_comments
;
The following automatic conversions were performed:

'_symmetry_cell_setting' value 'Triclinic' changed to 'triclinic'
according to
/home/saulius/struct/COD-crude-data--automatic-downloads/rss-feeds/ACS/lib/dictionaries/cif_core.dic
dictionary named 'cif_core.dic' version 2.4.2 from 2011-04-26.

Automatic conversion script
Id: cif_fix_values 2281 2013-09-26 08:29:07Z andrius 

 Adding full bibliography for 4341072--4341075.cif.
;
_cod_original_cell_volume 2748.2(10)
_cod_original_sg_symbol_H-M P-1
_cod_database_code 4341073

loop_
_symmetry_equiv_pos_as_xyz
'x, y, z'
'-x, -y, -z'

loop_
_atom_site_label
_atom_site_type_symbol
_atom_site_fract_x
_atom_site_fract_y
_atom_site_fract_z
_atom_site_U_iso_or_equiv
_atom_site_adp_type
_atom_site_occupancy
_atom_site_symmetry_multiplicity
_atom_site_calc_flag
_atom_site_refinement_flags
_atom_site_disorder_assembly
_atom_site_disorder_group
I1 I 0.92069(4) 0.92380(2) 0.29765(2) 0.04224(12) Uani 1 1 d . . .
Ga1 Ga 0.78941(5) 0.76242(4) 0.20045(3) 0.03008(15) Uani 1 1 d . . .
P1 P 0.95122(13) 0.69561(9) 0.14540(8) 0.0284(3) Uani 1 1 d . . .
B1 B 0.9704(5) 0.7986(4) 0.0167(3) 0.0281(13) Uani 1 1 d . . .
O1 O 1.2281(5) 0.8287(3) 0.5565(3) 0.0729(13) Uani 1 1 d D . .
Li1 Li 1.3340(10) 0.7574(7) 0.5854(7) 0.062(3) Uani 1 1 d . A .
C1 C 0.9570(5) 0.6986(3) 0.0433(3) 0.0289(12) Uani 1 1 d . . .
H1A H 1.0281 0.6740 0.0249 0.035 Uiso 1 1 calc R . .
H1B H 0.8800 0.6525 0.0117 0.035 Uiso 1 1 calc R . .
I2 I 0.46037(4) 0.54076(3) 0.20688(3) 0.06834(16) Uani 1 1 d . . .
Ga2 Ga 0.64610(6) 0.68614(4) 0.28012(4) 0.04362(18) Uani 1 1 d . . .
P2 P 0.73258(12) 0.81257(9) 0.08823(8) 0.0284(3) Uani 1 1 d . . .
O2 O 1.3074(6) 0.6431(4) 0.5017(3) 0.0911(17) Uani 1 1 d D . .
C2 C 0.8792(4) 0.8651(3) 0.0588(3) 0.0280(11) Uani 1 1 d . . .
H2A H 0.8609 0.8999 0.0211 0.034 Uiso 1 1 calc R . .
H2B H 0.9298 0.9127 0.1070 0.034 Uiso 1 1 calc R . .
I3 I 0.77109(5) 0.62449(4) 0.37641(3) 0.07376(17) Uani 1 1 d . . .
O3 O 1.2904(5) 0.7246(4) 0.6816(3) 0.0802(15) Uani 1 1 d D . .
C3 C 1.1053(5) 0.7547(4) 0.2048(3) 0.0376(13) Uani 1 1 d . . .
H3A H 1.1146 0.8239 0.2156 0.045 Uiso 1 1 calc R . .
I4 I 0.54094(5) 0.80012(3) 0.37417(3) 0.07030(17) Uani 1 1 d . . .
O4 O 1.5057(4) 0.8344(3) 0.6162(3) 0.0721(13) Uani 1 1 d D . .
C4 C 1.1084(6) 0.7356(4) 0.2867(3) 0.0486(15) Uani 1 1 d . . .
H4A H 1.1913 0.7677 0.3174 0.073 Uiso 1 1 calc R . .
H4B H 1.0913 0.6676 0.2794 0.073 Uiso 1 1 calc R . .
H4C H 1.0446 0.7594 0.3158 0.073 Uiso 1 1 calc R . .
C5 C 1.2181(5) 0.7362(4) 0.1640(4) 0.0502(16) Uani 1 1 d . . .
H5A H 1.2950 0.7709 0.2007 0.075 Uiso 1 1 calc R . .
H5B H 1.2200 0.7572 0.1156 0.075 Uiso 1 1 calc R . .
H5C H 1.2117 0.6685 0.1497 0.075 Uiso 1 1 calc R . .
C6 C 0.9062(5) 0.5702(4) 0.1458(3) 0.0391(14) Uani 1 1 d . . .
H6A H 0.8921 0.5695 0.2017 0.047 Uiso 1 1 calc R . .
C7 C 0.7802(5) 0.5187(3) 0.0922(3) 0.0415(14) Uani 1 1 d . . .
H7A H 0.7560 0.4526 0.0926 0.062 Uiso 1 1 calc R . .
H7B H 0.7890 0.5217 0.0374 0.062 Uiso 1 1 calc R . .
H7C H 0.7156 0.5490 0.1125 0.062 Uiso 1 1 calc R . .
C8 C 1.0042(6) 0.5171(4) 0.1223(3) 0.0518(17) Uani 1 1 d . . .
H8A H 0.9728 0.4520 0.1244 0.078 Uiso 1 1 calc R . .
H8B H 1.0815 0.5481 0.1594 0.078 Uiso 1 1 calc R . .
H8C H 1.0212 0.5170 0.0678 0.078 Uiso 1 1 calc R . .
C9 C 0.6401(5) 0.8986(3) 0.1159(3) 0.0348(13) Uani 1 1 d . . .
H9A H 0.5833 0.8918 0.0671 0.042 Uiso 1 1 calc R . .
C10 C 0.5577(5) 0.8761(4) 0.1793(3) 0.0483(15) Uani 1 1 d . . .
H10A H 0.5090 0.9223 0.1932 0.072 Uiso 1 1 calc R . .
H10B H 0.6106 0.8789 0.2271 0.072 Uiso 1 1 calc R . .
H10C H 0.5006 0.8127 0.1581 0.072 Uiso 1 1 calc R . .
C11 C 0.7214(5) 1.0011(4) 0.1439(3) 0.0468(15) Uani 1 1 d . . .
H11A H 0.6677 1.0436 0.1577 0.070 Uiso 1 1 calc R . .
H11B H 0.7684 1.0154 0.1008 0.070 Uiso 1 1 calc R . .
H11C H 0.7800 1.0095 0.1909 0.070 Uiso 1 1 calc R . .
C12 C 0.6385(5) 0.7182(3) 0.0013(3) 0.0326(12) Uani 1 1 d . . .
H12A H 0.6887 0.6717 -0.0151 0.039 Uiso 1 1 calc R . .
C13 C 0.5138(5) 0.6636(4) 0.0207(3) 0.0521(16) Uani 1 1 d . . .
H13A H 0.4682 0.6150 -0.0277 0.078 Uiso 1 1 calc R . .
H13B H 0.4632 0.7072 0.0402 0.078 Uiso 1 1 calc R . .
H13C H 0.5303 0.6337 0.0619 0.078 Uiso 1 1 calc R . .
C14 C 0.6171(5) 0.7540(4) -0.0706(3) 0.0413(14) Uani 1 1 d . . .
H14A H 0.5670 0.7016 -0.1150 0.062 Uiso 1 1 calc R . .
H14B H 0.6980 0.7806 -0.0867 0.062 Uiso 1 1 calc R . .
H14C H 0.5725 0.8028 -0.0562 0.062 Uiso 1 1 calc R . .
C15 C 1.1175(5) 0.8628(3) 0.0373(3) 0.0258(11) Uani 1 1 d . . .
C16 C 1.1623(5) 0.9502(3) 0.0949(3) 0.0344(13) Uani 1 1 d . . .
H16A H 1.1058 0.9743 0.1278 0.041 Uiso 1 1 calc R . .
C17 C 1.2871(5) 1.0033(4) 0.1059(3) 0.0392(14) Uani 1 1 d . . .
H17A H 1.3134 1.0630 0.1450 0.047 Uiso 1 1 calc R . .
C18 C 1.3718(5) 0.9697(4) 0.0604(3) 0.0400(14) Uani 1 1 d . . .
H18A H 1.4568 1.0054 0.0676 0.048 Uiso 1 1 calc R . .
C19 C 1.3303(5) 0.8819(4) 0.0031(3) 0.0418(14) Uani 1 1 d . . .
H19A H 1.3877 0.8574 -0.0287 0.050 Uiso 1 1 calc R . .
C20 C 1.2068(5) 0.8305(4) -0.0076(3) 0.0351(13) Uani 1 1 d . . .
H20A H 1.1812 0.7710 -0.0469 0.042 Uiso 1 1 calc R . .
C21 C 0.9327(4) 0.7698(3) -0.0814(3) 0.0279(11) Uani 1 1 d . . .
C22 C 0.9611(5) 0.8415(3) -0.1191(3) 0.0323(12) Uani 1 1 d . . .
H22A H 1.0031 0.9037 -0.0876 0.039 Uiso 1 1 calc R . .
C23 C 0.9304(5) 0.8253(4) -0.2008(3) 0.0398(14) Uani 1 1 d . . .
H23A H 0.9532 0.8758 -0.2240 0.048 Uiso 1 1 calc R . .
C24 C 0.8671(5) 0.7363(4) -0.2482(3) 0.0399(14) Uani 1 1 d . . .
H24A H 0.8436 0.7252 -0.3038 0.048 Uiso 1 1 calc R . .
C25 C 0.8383(5) 0.6630(4) -0.2127(3) 0.0382(13) Uani 1 1 d . . .
H25A H 0.7959 0.6009 -0.2442 0.046 Uiso 1 1 calc R . .
C26 C 0.8716(5) 0.6809(3) -0.1314(3) 0.0314(12) Uani 1 1 d . . .
H26A H 0.8516 0.6297 -0.1087 0.038 Uiso 1 1 calc R . .
C31 C 1.5277(11) 0.9260(8) 0.6761(9) 0.066(4) Uani 0.635(19) 1 d PDU A 1
H31A H 1.5251 0.9185 0.7306 0.079 Uiso 0.635(19) 1 calc PR A 1
H31B H 1.4641 0.9585 0.6657 0.079 Uiso 0.635(19) 1 calc PR A 1
C32 C 1.6537(13) 0.9793(8) 0.6670(10) 0.082(4) Uani 0.635(19) 1 d PDU A 1
H32A H 1.6937 1.0291 0.7169 0.098 Uiso 0.635(19) 1 calc PR A 1
H32B H 1.6508 1.0082 0.6226 0.098 Uiso 0.635(19) 1 calc PR A 1
C33 C 1.7220(11) 0.9019(9) 0.6482(12) 0.083(4) Uani 0.635(19) 1 d PDU A 1
H33A H 1.7833 0.9141 0.6107 0.099 Uiso 0.635(19) 1 calc PR A 1
H33B H 1.7672 0.8996 0.6978 0.099 Uiso 0.635(19) 1 calc PR A 1
C34 C 1.6262(12) 0.8127(10) 0.6120(16) 0.081(5) Uani 0.635(19) 1 d PDU A 1
H34A H 1.6377 0.7859 0.5557 0.097 Uiso 0.635(19) 1 calc PR A 1
H34B H 1.6314 0.7664 0.6417 0.097 Uiso 0.635(19) 1 calc PR A 1
C31A C 1.564(3) 0.9372(17) 0.635(2) 0.113(8) Uani 0.365(19) 1 d PDU A 2
H31C H 1.5293 0.9722 0.6803 0.136 Uiso 0.365(19) 1 calc PR A 2
H31D H 1.5480 0.9597 0.5877 0.136 Uiso 0.365(19) 1 calc PR A 2
C32A C 1.700(2) 0.951(2) 0.655(2) 0.127(8) Uani 0.365(19) 1 d PDU A 2
H32C H 1.7206 0.9571 0.7122 0.152 Uiso 0.365(19) 1 calc PR A 2
H32D H 1.7493 1.0078 0.6426 0.152 Uiso 0.365(19) 1 calc PR A 2
C33A C 1.7255(19) 0.863(2) 0.603(2) 0.110(7) Uani 0.365(19) 1 d PDU A 2
H33C H 1.7511 0.8718 0.5514 0.133 Uiso 0.365(19) 1 calc PR A 2
H33D H 1.7920 0.8446 0.6302 0.133 Uiso 0.365(19) 1 calc PR A 2
C34A C 1.6031(19) 0.7898(16) 0.590(3) 0.091(8) Uani 0.365(19) 1 d PDU A 2
H34C H 1.5818 0.7549 0.5322 0.109 Uiso 0.365(19) 1 calc PR A 2
H34D H 1.6095 0.7440 0.6197 0.109 Uiso 0.365(19) 1 calc PR A 2
C35 C 1.2165(14) 0.6161(9) 0.4294(8) 0.127(5) Uani 0.730(14) 1 d PDU B 1
H35A H 1.2546 0.6389 0.3859 0.153 Uiso 0.730(14) 1 calc PR B 1
H35B H 1.1420 0.6397 0.4406 0.153 Uiso 0.730(14) 1 calc PR B 1
C36 C 1.1854(13) 0.5112(10) 0.4102(11) 0.174(7) Uani 0.730(14) 1 d PDU B 1
H36A H 1.1505 0.4815 0.3533 0.209 Uiso 0.730(14) 1 calc PR B 1
H36B H 1.1233 0.4880 0.4439 0.209 Uiso 0.730(14) 1 calc PR B 1
C35A C 1.187(2) 0.576(2) 0.496(3) 0.147(10) Uani 0.270(14) 1 d PDU B 2
H35C H 1.1200 0.6044 0.4814 0.177 Uiso 0.270(14) 1 calc PR B 2
H35D H 1.1751 0.5654 0.5483 0.177 Uiso 0.270(14) 1 calc PR B 2
C36A C 1.1725(16) 0.483(2) 0.434(2) 0.123(8) Uani 0.270(14) 1 d PDU B 2
H36C H 1.1269 0.4792 0.3823 0.148 Uiso 0.270(14) 1 calc PR B 2
H36D H 1.1303 0.4289 0.4530 0.148 Uiso 0.270(14) 1 calc PR B 2
C37 C 1.3100(10) 0.4885(6) 0.4281(5) 0.120(3) Uani 1 1 d DU . .
H37A H 1.2965 0.4342 0.4506 0.144 Uiso 1 1 calc R B 1
H37B H 1.3509 0.4742 0.3791 0.144 Uiso 1 1 calc R B 1
C38 C 1.3865(10) 0.5767(6) 0.4879(6) 0.134(4) Uani 1 1 d U B .
H38A H 1.4101 0.5635 0.5383 0.161 Uiso 1 1 calc R . .
H38B H 1.4639 0.6036 0.4670 0.161 Uiso 1 1 calc R . .
C39 C 1.1756(13) 0.7233(13) 0.7161(10) 0.082(4) Uani 0.584(16) 1 d PDU B 1
H39A H 1.1031 0.7020 0.6738 0.098 Uiso 0.584(16) 1 calc PR B 1
H39B H 1.1778 0.7868 0.7503 0.098 Uiso 0.584(16) 1 calc PR B 1
C40 C 1.1676(16) 0.6560(16) 0.7640(12) 0.089(5) Uani 0.584(16) 1 d PDU B 1
H40A H 1.1170 0.5923 0.7326 0.107 Uiso 0.584(16) 1 calc PR B 1
H40B H 1.1286 0.6765 0.8128 0.107 Uiso 0.584(16) 1 calc PR B 1
C41 C 1.3012(16) 0.6553(13) 0.7858(10) 0.070(4) Uani 0.584(16) 1 d PDU B 1
H41A H 1.3335 0.6952 0.8411 0.084 Uiso 0.584(16) 1 calc PR B 1
H41B H 1.3062 0.5903 0.7815 0.084 Uiso 0.584(16) 1 calc PR B 1
C42 C 1.3727(13) 0.6931(13) 0.7286(12) 0.074(5) Uani 0.584(16) 1 d PDU B 1
H42A H 1.4450 0.7465 0.7572 0.088 Uiso 0.584(16) 1 calc PR B 1
H42B H 1.4046 0.6438 0.6936 0.088 Uiso 0.584(16) 1 calc PR B 1
C39A C 1.1764(16) 0.6499(17) 0.6757(12) 0.095(6) Uani 0.416(16) 1 d PDU B 2
H39C H 1.1772 0.5925 0.6334 0.114 Uiso 0.416(16) 1 calc PR B 2
H39D H 1.1021 0.6703 0.6620 0.114 Uiso 0.416(16) 1 calc PR B 2
C40A C 1.171(2) 0.6299(19) 0.7536(14) 0.077(6) Uani 0.416(16) 1 d PDU B 2
H40C H 1.1582 0.5616 0.7471 0.093 Uiso 0.416(16) 1 calc PR B 2
H40D H 1.1027 0.6504 0.7805 0.093 Uiso 0.416(16) 1 calc PR B 2
C41A C 1.297(3) 0.686(2) 0.8011(15) 0.092(7) Uani 0.416(16) 1 d PDU B 2
H41C H 1.2856 0.7261 0.8531 0.110 Uiso 0.416(16) 1 calc PR B 2
H41D H 1.3452 0.6424 0.8115 0.110 Uiso 0.416(16) 1 calc PR B 2
C42A C 1.363(2) 0.7430(18) 0.7550(16) 0.091(7) Uani 0.416(16) 1 d PDU B 2
H42C H 1.3804 0.8106 0.7846 0.110 Uiso 0.416(16) 1 calc PR B 2
H42D H 1.4443 0.7286 0.7457 0.110 Uiso 0.416(16) 1 calc PR B 2
C43 C 1.0995(10) 0.8293(8) 0.5730(8) 0.064(3) Uani 0.73(2) 1 d PDU C 1
H43A H 1.1004 0.8691 0.6279 0.077 Uiso 0.73(2) 1 calc PR C 1
H43B H 1.0483 0.7645 0.5678 0.077 Uiso 0.73(2) 1 calc PR C 1
C44 C 1.0476(15) 0.8684(17) 0.5133(19) 0.073(4) Uani 0.73(2) 1 d PDU C 1
H44A H 0.9844 0.9007 0.5348 0.088 Uiso 0.73(2) 1 calc PR C 1
H44B H 1.0086 0.8180 0.4635 0.088 Uiso 0.73(2) 1 calc PR C 1
C45 C 1.1608(18) 0.9374(13) 0.4985(14) 0.069(4) Uani 0.73(2) 1 d PDU C 1
H45A H 1.1614 0.9305 0.4406 0.083 Uiso 0.73(2) 1 calc PR C 1
H45B H 1.1617 1.0031 0.5262 0.083 Uiso 0.73(2) 1 calc PR C 1
C46 C 1.2683(13) 0.9128(11) 0.5312(12) 0.091(5) Uani 0.73(2) 1 d PDU C 1
H46A H 1.3250 0.9025 0.4900 0.109 Uiso 0.73(2) 1 calc PR C 1
H46B H 1.3154 0.9657 0.5773 0.109 Uiso 0.73(2) 1 calc PR C 1
C43A C 1.0967(15) 0.785(3) 0.527(3) 0.089(7) Uani 0.27(2) 1 d PDU C 2
H43C H 1.0504 0.7642 0.5685 0.107 Uiso 0.27(2) 1 calc PR C 2
H43D H 1.0855 0.7307 0.4792 0.107 Uiso 0.27(2) 1 calc PR C 2
C44A C 1.054(4) 0.862(5) 0.506(5) 0.070(6) Uani 0.27(2) 1 d PDU C 2
H44C H 1.0199 0.8977 0.5520 0.084 Uiso 0.27(2) 1 calc PR C 2
H44D H 0.9892 0.8367 0.4593 0.084 Uiso 0.27(2) 1 calc PR C 2
C45A C 1.172(4) 0.924(4) 0.488(5) 0.072(7) Uani 0.27(2) 1 d PDU C 2
H45C H 1.1598 0.9293 0.4334 0.086 Uiso 0.27(2) 1 calc PR C 2
H45D H 1.1926 0.9882 0.5263 0.086 Uiso 0.27(2) 1 calc PR C 2
C46A C 1.271(3) 0.878(2) 0.4972(19) 0.057(6) Uani 0.27(2) 1 d PDU C 2
H46C H 1.3527 0.9252 0.5170 0.069 Uiso 0.27(2) 1 calc PR C 2
H46D H 1.2766 0.8336 0.4459 0.069 Uiso 0.27(2) 1 calc PR C 2

loop_
_atom_site_aniso_label
_atom_site_aniso_U_11
_atom_site_aniso_U_22
_atom_site_aniso_U_33
_atom_site_aniso_U_23
_atom_site_aniso_U_13
_atom_site_aniso_U_12
I1 0.0457(3) 0.0333(2) 0.0382(2) -0.00057(16) -0.00064(18) 0.00617(18)
Ga1 0.0285(3) 0.0278(3) 0.0312(3) 0.0055(2) 0.0070(3) 0.0050(3)
P1 0.0281(8) 0.0278(7) 0.0299(7) 0.0080(6) 0.0039(6) 0.0087(6)
B1 0.027(3) 0.023(3) 0.034(3) 0.011(3) 0.008(3) 0.003(3)
O1 0.067(4) 0.073(3) 0.085(4) 0.032(3) 0.012(3) 0.019(3)
Li1 0.053(7) 0.049(6) 0.081(8) 0.025(6) 0.008(6) 0.003(5)
C1 0.025(3) 0.028(3) 0.032(3) 0.006(2) 0.004(2) 0.006(2)
I2 0.0599(3) 0.0533(3) 0.0732(3) 0.0108(2) 0.0221(3) -0.0139(2)
Ga2 0.0463(4) 0.0381(4) 0.0439(4) 0.0114(3) 0.0190(3) 0.0041(3)
P2 0.0216(7) 0.0293(7) 0.0322(8) 0.0060(6) 0.0040(6) 0.0059(6)
O2 0.106(5) 0.068(3) 0.091(4) 0.007(3) -0.001(3) 0.029(3)
C2 0.025(3) 0.030(3) 0.031(3) 0.012(2) 0.004(2) 0.006(2)
I3 0.0854(4) 0.0821(4) 0.0646(3) 0.0406(3) 0.0151(3) 0.0198(3)
O3 0.067(4) 0.102(4) 0.083(4) 0.055(3) 0.018(3) 0.010(3)
C3 0.034(3) 0.044(3) 0.035(3) 0.015(3) -0.001(3) 0.007(3)
I4 0.0846(4) 0.0671(3) 0.0627(3) 0.0141(2) 0.0422(3) 0.0243(3)
O4 0.052(3) 0.078(3) 0.080(4) 0.020(3) 0.011(3) 0.009(3)
C4 0.044(4) 0.062(4) 0.038(3) 0.013(3) -0.002(3) 0.015(3)
C5 0.035(4) 0.059(4) 0.058(4) 0.021(3) 0.004(3) 0.011(3)
C6 0.050(4) 0.037(3) 0.039(3) 0.017(3) 0.012(3) 0.019(3)
C7 0.044(4) 0.025(3) 0.050(4) 0.010(3) 0.003(3) 0.000(3)
C8 0.074(5) 0.043(3) 0.053(4) 0.017(3) 0.021(3) 0.036(3)
C9 0.026(3) 0.040(3) 0.038(3) 0.006(3) 0.004(2) 0.014(3)
C10 0.039(4) 0.053(4) 0.058(4) 0.014(3) 0.019(3) 0.020(3)
C11 0.039(4) 0.037(3) 0.061(4) 0.004(3) 0.000(3) 0.016(3)
C12 0.024(3) 0.029(3) 0.041(3) 0.003(2) 0.001(2) 0.007(2)
C13 0.042(4) 0.046(4) 0.051(4) 0.007(3) 0.001(3) -0.012(3)
C14 0.029(3) 0.052(4) 0.040(3) 0.003(3) -0.003(3) 0.018(3)
C15 0.028(3) 0.024(3) 0.029(3) 0.011(2) 0.006(2) 0.007(2)
C16 0.032(3) 0.036(3) 0.038(3) 0.014(3) 0.009(3) 0.011(3)
C17 0.029(3) 0.033(3) 0.048(4) 0.009(3) -0.001(3) -0.003(3)
C18 0.019(3) 0.049(4) 0.054(4) 0.020(3) 0.003(3) 0.006(3)
C19 0.030(3) 0.052(4) 0.050(4) 0.019(3) 0.009(3) 0.017(3)
C20 0.021(3) 0.035(3) 0.049(3) 0.007(3) 0.003(3) 0.013(3)
C21 0.022(3) 0.029(3) 0.036(3) 0.009(2) 0.004(2) 0.011(2)
C22 0.035(3) 0.030(3) 0.031(3) 0.006(2) 0.002(2) 0.010(2)
C23 0.044(4) 0.034(3) 0.048(4) 0.018(3) 0.010(3) 0.014(3)
C24 0.044(4) 0.047(4) 0.030(3) 0.014(3) 0.004(3) 0.010(3)
C25 0.042(4) 0.034(3) 0.032(3) 0.003(3) 0.002(3) 0.007(3)
C26 0.032(3) 0.025(3) 0.038(3) 0.011(2) 0.010(3) 0.005(2)
C31 0.056(6) 0.057(7) 0.062(8) 0.004(6) -0.013(6) -0.007(5)
C32 0.055(9) 0.086(7) 0.095(9) 0.019(7) 0.006(7) 0.009(6)
C33 0.052(6) 0.077(9) 0.112(11) 0.031(9) -0.018(7) 0.008(5)
C34 0.038(8) 0.096(7) 0.098(15) 0.021(8) -0.001(8) 0.009(6)
C31A 0.075(12) 0.109(14) 0.116(16) 0.010(14) 0.013(13) -0.025(11)
C32A 0.076(12) 0.136(13) 0.131(14) 0.020(13) 0.007(13) -0.020(12)
C33A 0.060(10) 0.137(15) 0.100(15) 0.023(12) -0.001(12) -0.023(10)
C34A 0.053(14) 0.130(13) 0.078(18) 0.045(13) -0.004(13) -0.013(11)
C35 0.124(11) 0.142(9) 0.088(10) 0.005(8) -0.066(8) 0.033(8)
C36 0.145(9) 0.127(9) 0.147(13) -0.097(10) -0.006(9) -0.003(8)
C35A 0.132(15) 0.126(17) 0.117(18) -0.040(14) -0.017(15) 0.001(13)
C36A 0.170(9) 0.086(14) 0.076(15) 0.008(11) 0.014(14) -0.018(12)
C37 0.184(9) 0.075(5) 0.078(6) 0.008(4) 0.014(7) 0.011(6)
C38 0.161(9) 0.085(6) 0.131(9) 0.006(5) -0.011(7) 0.017(7)
C39 0.062(8) 0.094(11) 0.112(11) 0.043(8) 0.035(8) 0.042(8)
C40 0.066(6) 0.122(12) 0.090(9) 0.051(8) 0.022(7) 0.019(8)
C41 0.071(7) 0.081(9) 0.070(9) 0.037(7) 0.017(6) 0.022(7)
C42 0.058(7) 0.098(12) 0.088(12) 0.061(9) 0.013(7) 0.025(8)
C39A 0.089(12) 0.118(14) 0.085(10) 0.052(10) 0.013(9) 0.015(12)
C40A 0.080(10) 0.070(11) 0.095(10) 0.052(9) 0.005(9) 0.013(8)
C41A 0.073(10) 0.121(14) 0.078(10) 0.035(10) 0.015(8) 0.011(10)
C42A 0.087(12) 0.090(15) 0.085(14) 0.037(12) -0.009(11) -0.005(11)
C43 0.076(7) 0.046(6) 0.076(8) 0.017(5) 0.031(5) 0.023(5)
C44 0.083(6) 0.079(7) 0.052(8) -0.001(6) 0.002(6) 0.033(5)
C45 0.101(7) 0.073(7) 0.043(7) 0.015(6) 0.015(6) 0.040(5)
C46 0.085(6) 0.078(9) 0.111(13) 0.037(8) -0.003(8) 0.019(7)
C43A 0.090(15) 0.081(14) 0.096(16) 0.023(12) 0.002(14) 0.028(12)
C44A 0.079(10) 0.082(12) 0.049(12) 0.008(11) 0.009(11) 0.035(9)
C45A 0.078(11) 0.082(12) 0.060(13) 0.015(11) 0.007(11) 0.037(9)
C46A 0.077(10) 0.080(16) 0.032(13) 0.034(11) 0.009(11) 0.034(12)

loop_
_atom_type_symbol
_atom_type_description
_atom_type_scat_dispersion_real
_atom_type_scat_dispersion_imag
_atom_type_scat_source
C C 0.0033 0.0016 'International Tables Vol C Tables 4.2.6.8 and 6.1.1.4'
H H 0.0000 0.0000 'International Tables Vol C Tables 4.2.6.8 and 6.1.1.4'
B B 0.0013 0.0007 'International Tables Vol C Tables 4.2.6.8 and 6.1.1.4'
P P 0.1023 0.0942 'International Tables Vol C Tables 4.2.6.8 and 6.1.1.4'
Ga Ga 0.2307 1.6083 'International Tables Vol C Tables 4.2.6.8 and 6.1.1.4'
I I -0.4742 1.8119 'International Tables Vol C Tables 4.2.6.8 and 6.1.1.4'
Li Li -0.0003 0.0001 'International Tables Vol C Tables 4.2.6.8 and 6.1.1.4'
O O 0.0106 0.0060 'International Tables Vol C Tables 4.2.6.8 and 6.1.1.4'

loop_
_geom_angle_atom_site_label_1
_geom_angle_atom_site_label_2
_geom_angle_atom_site_label_3
_geom_angle
P2 Ga1 P1 96.92(5)
P2 Ga1 Ga2 126.64(5)
P1 Ga1 Ga2 121.12(4)
P2 Ga1 I1 100.31(4)
P1 Ga1 I1 101.57(5)
Ga2 Ga1 I1 106.16(4)
C1 P1 C3 110.5(2)
C1 P1 C6 108.1(2)
C3 P1 C6 109.0(2)
C1 P1 Ga1 110.25(17)
C3 P1 Ga1 112.41(18)
C6 P1 Ga1 106.33(18)
C15 B1 C21 107.2(4)
C15 B1 C2 108.8(4)
C21 B1 C2 107.4(4)
C15 B1 C1 109.8(4)
C21 B1 C1 108.2(4)
C2 B1 C1 115.1(4)
C46 O1 C43A 108.6(14)
C46 O1 C46A 27.4(13)
C43A O1 C46A 102.3(16)
C46 O1 C43 102.0(8)
C43A O1 C43 35.7(16)
C46A O1 C43 113.0(15)
C46 O1 Li1 126.0(8)
C43A O1 Li1 121.3(14)
C46A O1 Li1 115.8(15)
C43 O1 Li1 130.2(6)
O2 Li1 O1 108.4(6)
O2 Li1 O3 107.7(5)
O1 Li1 O3 110.4(6)
O2 Li1 O4 116.3(6)
O1 Li1 O4 110.8(5)
O3 Li1 O4 103.0(6)
B1 C1 P1 122.3(3)
B1 C1 H1A 106.8
P1 C1 H1A 106.8
B1 C1 H1B 106.8
P1 C1 H1B 106.8
H1A C1 H1B 106.6
Ga1 Ga2 I2 118.95(4)
Ga1 Ga2 I4 113.72(3)
I2 Ga2 I4 104.17(4)
Ga1 Ga2 I3 109.59(3)
I2 Ga2 I3 104.44(4)
I4 Ga2 I3 104.70(3)
C2 P2 C9 111.1(2)
C2 P2 C12 108.6(2)
C9 P2 C12 105.9(2)
C2 P2 Ga1 104.64(16)
C9 P2 Ga1 111.06(17)
C12 P2 Ga1 115.62(16)
C35A O2 C35 59.8(19)
C35A O2 C38 99.2(18)
C35 O2 C38 107.1(7)
C35A O2 Li1 114.1(14)
C35 O2 Li1 123.8(7)
C38 O2 Li1 127.9(6)
B1 C2 P2 120.7(3)
B1 C2 H2A 107.1
P2 C2 H2A 107.1
B1 C2 H2B 107.1
P2 C2 H2B 107.1
H2A C2 H2B 106.8
C42A O3 C39 94.2(13)
C42A O3 C42 33.2(11)
C39 O3 C42 109.7(8)
C42A O3 C39A 109.4(12)
C39 O3 C39A 47.1(10)
C42 O3 C39A 98.0(10)
C42A O3 Li1 130.6(11)
C39 O3 Li1 127.9(7)
C42 O3 Li1 122.4(8)
C39A O3 Li1 118.1(8)
C5 C3 C4 111.3(5)
C5 C3 P1 116.1(4)
C4 C3 P1 110.8(4)
C5 C3 H3A 105.9
C4 C3 H3A 105.9
P1 C3 H3A 105.9
C34A O4 C34 18.3(18)
C34A O4 C31 124.5(12)
C34 O4 C31 106.7(8)
C34A O4 C31A 105.8(13)
C34 O4 C31A 92.8(11)
C31 O4 C31A 34.8(12)
C34A O4 Li1 117.0(11)
C34 O4 Li1 133.1(7)
C31 O4 Li1 117.4(7)
C31A O4 Li1 132.8(10)
C3 C4 H4A 109.5
C3 C4 H4B 109.5
H4A C4 H4B 109.5
C3 C4 H4C 109.5
H4A C4 H4C 109.5
H4B C4 H4C 109.5
C3 C5 H5A 109.5
C3 C5 H5B 109.5
H5A C5 H5B 109.5
C3 C5 H5C 109.5
H5A C5 H5C 109.5
H5B C5 H5C 109.5
C8 C6 C7 110.6(5)
C8 C6 P1 115.1(4)
C7 C6 P1 109.3(3)
C8 C6 H6A 107.2
C7 C6 H6A 107.2
P1 C6 H6A 107.2
C6 C7 H7A 109.5
C6 C7 H7B 109.5
H7A C7 H7B 109.5
C6 C7 H7C 109.5
H7A C7 H7C 109.5
H7B C7 H7C 109.5
C6 C8 H8A 109.5
C6 C8 H8B 109.5
H8A C8 H8B 109.5
C6 C8 H8C 109.5
H8A C8 H8C 109.5
H8B C8 H8C 109.5
C10 C9 C11 110.8(4)
C10 C9 P2 110.4(4)
C11 C9 P2 112.9(4)
C10 C9 H9A 107.5
C11 C9 H9A 107.5
P2 C9 H9A 107.5
C9 C10 H10A 109.5
C9 C10 H10B 109.5
H10A C10 H10B 109.5
C9 C10 H10C 109.5
H10A C10 H10C 109.5
H10B C10 H10C 109.5
C9 C11 H11A 109.5
C9 C11 H11B 109.5
H11A C11 H11B 109.5
C9 C11 H11C 109.5
H11A C11 H11C 109.5
H11B C11 H11C 109.5
C14 C12 C13 110.7(4)
C14 C12 P2 112.5(3)
C13 C12 P2 113.4(4)
C14 C12 H12A 106.6
C13 C12 H12A 106.6
P2 C12 H12A 106.6
C12 C13 H13A 109.5
C12 C13 H13B 109.5
H13A C13 H13B 109.5
C12 C13 H13C 109.5
H13A C13 H13C 109.5
H13B C13 H13C 109.5
C12 C14 H14A 109.5
C12 C14 H14B 109.5
H14A C14 H14B 109.5
C12 C14 H14C 109.5
H14A C14 H14C 109.5
H14B C14 H14C 109.5
C16 C15 C20 115.6(5)
C16 C15 B1 125.6(4)
C20 C15 B1 118.8(4)
C17 C16 C15 122.5(5)
C17 C16 H16A 118.8
C15 C16 H16A 118.8
C18 C17 C16 120.3(5)
C18 C17 H17A 119.8
C16 C17 H17A 119.8
C17 C18 C19 118.6(5)
C17 C18 H18A 120.7
C19 C18 H18A 120.7
C20 C19 C18 120.5(5)
C20 C19 H19A 119.7
C18 C19 H19A 119.7
C19 C20 C15 122.5(5)
C19 C20 H20A 118.7
C15 C20 H20A 118.7
C26 C21 C22 115.3(4)
C26 C21 B1 126.6(4)
C22 C21 B1 118.1(4)
C23 C22 C21 122.7(5)
C23 C22 H22A 118.7
C21 C22 H22A 118.7
C24 C23 C22 120.4(5)
C24 C23 H23A 119.8
C22 C23 H23A 119.8
C23 C24 C25 118.4(5)
C23 C24 H24A 120.8
C25 C24 H24A 120.8
C26 C25 C24 120.0(5)
C26 C25 H25A 120.0
C24 C25 H25A 120.0
C25 C26 C21 123.3(5)
C25 C26 H26A 118.4
C21 C26 H26A 118.4
O4 C31 C32 104.4(9)
O4 C31 H31A 110.9
C32 C31 H31A 110.9
O4 C31 H31B 110.9
C32 C31 H31B 110.9
H31A C31 H31B 108.9
C31 C32 C33 101.8(9)
C31 C32 H32A 111.4
C33 C32 H32A 111.4
C31 C32 H32B 111.4
C33 C32 H32B 111.4
H32A C32 H32B 109.3
C34 C33 C32 106.8(10)
C34 C33 H33A 110.4
C32 C33 H33A 110.4
C34 C33 H33B 110.4
C32 C33 H33B 110.4
H33A C33 H33B 108.6
O4 C34 C33 106.5(9)
O4 C34 H34A 110.4
C33 C34 H34A 110.4
O4 C34 H34B 110.4
C33 C34 H34B 110.4
H34A C34 H34B 108.6
O4 C31A C32A 105.8(17)
O4 C31A H31C 110.6
C32A C31A H31C 110.6
O4 C31A H31D 110.6
C32A C31A H31D 110.6
H31C C31A H31D 108.7
C31A C32A C33A 104.4(15)
C31A C32A H32C 110.9
C33A C32A H32C 110.9
C31A C32A H32D 110.9
C33A C32A H32D 110.9
H32C C32A H32D 108.9
C34A C33A C32A 103.7(15)
C34A C33A H33C 111.0
C32A C33A H33C 111.0
C34A C33A H33D 111.0
C32A C33A H33D 111.0
H33C C33A H33D 109.0
O4 C34A C33A 109.9(13)
O4 C34A H34C 109.7
C33A C34A H34C 109.7
O4 C34A H34D 109.7
C33A C34A H34D 109.7
H34C C34A H34D 108.2
O2 C35 C36 100.2(9)
O2 C35 H35A 111.7
C36 C35 H35A 111.7
O2 C35 H35B 111.7
C36 C35 H35B 111.7
H35A C35 H35B 109.5
C35 C36 C37 105.6(11)
C35 C36 H36A 110.6
C37 C36 H36A 110.6
C35 C36 H36B 110.6
C37 C36 H36B 110.6
H36A C36 H36B 108.8
O2 C35A C36A 113(2)
O2 C35A H35C 109.0
C36A C35A H35C 109.0
O2 C35A H35D 109.0
C36A C35A H35D 109.0
H35C C35A H35D 107.8
C35A C36A C37 99(2)
C35A C36A H36C 112.0
C37 C36A H36C 112.0
C35A C36A H36D 112.0
C37 C36A H36D 112.0
H36C C36A H36D 109.6
C38 C37 C36A 108.4(15)
C38 C37 C36 103.6(9)
C36A C37 C36 25.3(19)
C38 C37 H37A 111.0
C36A C37 H37A 86.5
C36 C37 H37A 111.0
C38 C37 H37B 111.0
C36A C37 H37B 127.8
C36 C37 H37B 111.0
H37A C37 H37B 109.0
O2 C38 C37 106.4(8)
O2 C38 H38A 110.4
C37 C38 H38A 110.4
O2 C38 H38B 110.4
C37 C38 H38B 110.4
H38A C38 H38B 108.6
O3 C39 C40 104.9(10)
O3 C39 H39A 110.8
C40 C39 H39A 110.8
O3 C39 H39B 110.8
C40 C39 H39B 110.8
H39A C39 H39B 108.8
C39 C40 C41 105.8(10)
C39 C40 H40A 110.6
C41 C40 H40A 110.6
C39 C40 H40B 110.6
C41 C40 H40B 110.6
H40A C40 H40B 108.7
C42 C41 C40 105.5(10)
C42 C41 H41A 110.6
C40 C41 H41A 110.6
C42 C41 H41B 110.6
C40 C41 H41B 110.6
H41A C41 H41B 108.8
O3 C42 C41 107.8(10)
O3 C42 H42A 110.1
C41 C42 H42A 110.1
O3 C42 H42B 110.1
C41 C42 H42B 110.1
H42A C42 H42B 108.5
O3 C39A C40A 108.0(11)
O3 C39A H39C 110.1
C40A C39A H39C 110.1
O3 C39A H39D 110.1
C40A C39A H39D 110.1
H39C C39A H39D 108.4
C39A C40A C41A 104.8(13)
C39A C40A H40C 110.8
C41A C40A H40C 110.8
C39A C40A H40D 110.8
C41A C40A H40D 110.8
H40C C40A H40D 108.9
C42A C41A C40A 107.8(14)
C42A C41A H41C 110.1
C40A C41A H41C 110.1
C42A C41A H41D 110.1
C40A C41A H41D 110.1
H41C C41A H41D 108.5
O3 C42A C41A 109.3(13)
O3 C42A H42C 109.8
C41A C42A H42C 109.8
O3 C42A H42D 109.8
C41A C42A H42D 109.8
H42C C42A H42D 108.3
O1 C43 C44 106.5(9)
O1 C43 H43A 110.4
C44 C43 H43A 110.4
O1 C43 H43B 110.4
C44 C43 H43B 110.4
H43A C43 H43B 108.6
C43 C44 C45 103.6(11)
C43 C44 H44A 111.0
C45 C44 H44A 111.0
C43 C44 H44B 111.0
C45 C44 H44B 111.0
H44A C44 H44B 109.0
C46 C45 C44 104.6(8)
C46 C45 H45A 110.8
C44 C45 H45A 110.8
C46 C45 H45B 110.8
C44 C45 H45B 110.8
H45A C45 H45B 108.9
O1 C46 C45 111.0(9)
O1 C46 H46A 109.4
C45 C46 H46A 109.4
O1 C46 H46B 109.4
C45 C46 H46B 109.4
H46A C46 H46B 108.0
O1 C43A C44A 103(2)
O1 C43A H43C 111.1
C44A C43A H43C 111.1
O1 C43A H43D 111.1
C44A C43A H43D 111.1
H43C C43A H43D 109.1
C43A C44A C45A 104.0(15)
C43A C44A H44C 111.0
C45A C44A H44C 111.0
C43A C44A H44D 111.0
C45A C44A H44D 111.0
H44C C44A H44D 109.0
C46A C45A C44A 105.9(16)
C46A C45A H45C 110.6
C44A C45A H45C 110.6
C46A C45A H45D 110.6
C44A C45A H45D 110.6
H45C C45A H45D 108.7
C45A C46A O1 102(2)
C45A C46A H46C 111.3
O1 C46A H46C 111.3
C45A C46A H46D 111.3
O1 C46A H46D 111.3
H46C C46A H46D 109.2

loop_
_geom_bond_atom_site_label_1
_geom_bond_atom_site_label_2
_geom_bond_distance
I1 Ga1 2.6167(14)
Ga1 P2 2.3906(15)
Ga1 P1 2.4027(16)
Ga1 Ga2 2.4521(11)
P1 C1 1.800(5)
P1 C3 1.837(5)
P1 C6 1.857(5)
B1 C15 1.650(7)
B1 C21 1.657(7)
B1 C2 1.671(7)
B1 C1 1.683(7)
O1 C46 1.441(14)
O1 C43A 1.449(10)
O1 C46A 1.47(3)
O1 C43 1.475(10)
O1 Li1 1.916(12)
Li1 O2 1.906(13)
Li1 O3 1.930(12)
Li1 O4 1.940(12)
C1 H1A 0.9900
C1 H1B 0.9900
I2 Ga2 2.6055(14)
Ga2 I4 2.6082(11)
Ga2 I3 2.6181(11)
P2 C2 1.797(5)
P2 C9 1.843(5)
P2 C12 1.848(5)
O2 C35A 1.449(10)
O2 C35 1.472(11)
O2 C38 1.479(10)
C2 H2A 0.9900
C2 H2B 0.9900
O3 C42A 1.40(2)
O3 C39 1.438(12)
O3 C42 1.443(15)
O3 C39A 1.459(9)
C3 C5 1.524(7)
C3 C4 1.535(7)
C3 H3A 1.0000
O4 C34A 1.450(10)
O4 C34 1.457(14)
O4 C31 1.465(12)
O4 C31A 1.48(3)
C4 H4A 0.9800
C4 H4B 0.9800
C4 H4C 0.9800
C5 H5A 0.9800
C5 H5B 0.9800
C5 H5C 0.9800
C6 C8 1.522(7)
C6 C7 1.545(7)
C6 H6A 1.0000
C7 H7A 0.9800
C7 H7B 0.9800
C7 H7C 0.9800
C8 H8A 0.9800
C8 H8B 0.9800
C8 H8C 0.9800
C9 C10 1.530(7)
C9 C11 1.535(7)
C9 H9A 1.0000
C10 H10A 0.9800
C10 H10B 0.9800
C10 H10C 0.9800
C11 H11A 0.9800
C11 H11B 0.9800
C11 H11C 0.9800
C12 C14 1.524(7)
C12 C13 1.537(7)
C12 H12A 1.0000
C13 H13A 0.9800
C13 H13B 0.9800
C13 H13C 0.9800
C14 H14A 0.9800
C14 H14B 0.9800
C14 H14C 0.9800
C15 C16 1.398(7)
C15 C20 1.402(7)
C16 C17 1.398(7)
C16 H16A 0.9500
C17 C18 1.374(7)
C17 H17A 0.9500
C18 C19 1.397(7)
C18 H18A 0.9500
C19 C20 1.378(7)
C19 H19A 0.9500
C20 H20A 0.9500
C21 C26 1.388(7)
C21 C22 1.400(6)
C22 C23 1.391(7)
C22 H22A 0.9500
C23 C24 1.379(7)
C23 H23A 0.9500
C24 C25 1.397(7)
C24 H24A 0.9500
C25 C26 1.385(6)
C25 H25A 0.9500
C26 H26A 0.9500
C31 C32 1.476(13)
C31 H31A 0.9900
C31 H31B 0.9900
C32 C33 1.530(12)
C32 H32A 0.9900
C32 H32B 0.9900
C33 C34 1.466(13)
C33 H33A 0.9900
C33 H33B 0.9900
C34 H34A 0.9900
C34 H34B 0.9900
C31A C32A 1.484(16)
C31A H31C 0.9900
C31A H31D 0.9900
C32A C33A 1.516(16)
C32A H32C 0.9900
C32A H32D 0.9900
C33A C34A 1.492(15)
C33A H33C 0.9900
C33A H33D 0.9900
C34A H34C 0.9900
C34A H34D 0.9900
C35 C36 1.492(9)
C35 H35A 0.9900
C35 H35B 0.9900
C36 C37 1.542(9)
C36 H36A 0.9900
C36 H36B 0.9900
C35A C36A 1.513(10)
C35A H35C 0.9900
C35A H35D 0.9900
C36A C37 1.519(10)
C36A H36C 0.9900
C36A H36D 0.9900
C37 C38 1.493(11)
C37 H37A 0.9900
C37 H37B 0.9900
C38 H38A 0.9900
C38 H38B 0.9900
C39 C40 1.476(13)
C39 H39A 0.9900
C39 H39B 0.9900
C40 C41 1.515(14)
C40 H40A 0.9900
C40 H40B 0.9900
C41 C42 1.458(12)
C41 H41A 0.9900
C41 H41B 0.9900
C42 H42A 0.9900
C42 H42B 0.9900
C39A C40A 1.473(15)
C39A H39C 0.9900
C39A H39D 0.9900
C40A C41A 1.510(15)
C40A H40C 0.9900
C40A H40D 0.9900
C41A C42A 1.441(14)
C41A H41C 0.9900
C41A H41D 0.9900
C42A H42C 0.9900
C42A H42D 0.9900
C43 C44 1.485(14)
C43 H43A 0.9900
C43 H43B 0.9900
C44 C45 1.512(11)
C44 H44A 0.9900
C44 H44B 0.9900
C45 C46 1.466(12)
C45 H45A 0.9900
C45 H45B 0.9900
C46 H46A 0.9900
C46 H46B 0.9900
C43A C44A 1.481(17)
C43A H43C 0.9900
C43A H43D 0.9900
C44A C45A 1.514(15)
C44A H44C 0.9900
C44A H44D 0.9900
C45A C46A 1.462(15)
C45A H45C 0.9900
C45A H45D 0.9900
C46A H46C 0.9900
C46A H46D 0.9900
